data_7222375
loop_
_publ_author_name
'Pramanik, Animesh'
'Bodhak, Chandan'
'Kundu, Ashis'

_publ_section_title
;
 ZrO2 nanoparticles as a reusable solid dual acid-base catalyst for facile
 one-pot synthesis of multi-functionalized spirooxindole derivatives under
 solvent free condition
;
_journal_name_full 'RSC Adv.'
_journal_paper_doi 10.1039/C5RA16259A
_journal_year 2015
_chemical_formula_sum 'C15 H10 I N5 O2'
_chemical_formula_weight 419.68
_chemical_name_systematic
; 
 ? 
;
_space_group_IT_number 1
_symmetry_cell_setting triclinic
_symmetry_space_group_name_Hall 'P 1'
_symmetry_space_group_name_H-M 'P 1'
_atom_sites_solution_hydrogens geom
_atom_sites_solution_primary direct
_atom_sites_solution_secondary difmap
_audit_creation_method SHELXL-97
_audit_update_record
;
2015-07-10 deposited with the CCDC.
2015-09-30 downloaded from the CCDC.
;
_cell_angle_alpha 80.301(3)
_cell_angle_beta 73.647(3)
_cell_angle_gamma 71.635(3)
_cell_formula_units_Z 2
_cell_length_a 7.6342(5)
_cell_length_b 9.4462(6)
_cell_length_c 12.1984(7)
_cell_measurement_temperature 296(2)
_cell_volume 798.02(9)
_computing_structure_refinement 'SHELXL-97 (Sheldrick, 2008)'
_computing_structure_solution 'SHELXS-97 (Sheldrick, 2008)'
_diffrn_ambient_temperature 296(2)
_diffrn_measured_fraction_theta_full 0.963
_diffrn_measured_fraction_theta_max 0.963
_diffrn_measurement_device_type 'Bruker APEX2'
_diffrn_measurement_method 'Bruker SAINT'
_diffrn_radiation_monochromator graphite
_diffrn_radiation_source 'fine-focus sealed tube'
_diffrn_radiation_type MoK\a
_diffrn_radiation_wavelength 0.71073
_diffrn_reflns_av_R_equivalents 0.0333
_diffrn_reflns_av_sigmaI/netI 0.0571
_diffrn_reflns_limit_h_max 9
_diffrn_reflns_limit_h_min -9
_diffrn_reflns_limit_k_max 12
_diffrn_reflns_limit_k_min -12
_diffrn_reflns_limit_l_max 15
_diffrn_reflns_limit_l_min -11
_diffrn_reflns_number 8714
_diffrn_reflns_theta_full 27.18
_diffrn_reflns_theta_max 27.18
_diffrn_reflns_theta_min 1.75
_exptl_absorpt_coefficient_mu 2.023
_exptl_crystal_colour yellow
_exptl_crystal_density_diffrn 1.747
_exptl_crystal_density_method 'not measured'
_exptl_crystal_description needle
_exptl_crystal_F_000 409
_exptl_crystal_size_max 0.02
_exptl_crystal_size_mid 0.01
_exptl_crystal_size_min 0.01
_refine_diff_density_max 1.458
_refine_diff_density_min 0.0
_refine_diff_density_rms 0.116
_refine_ls_abs_structure_details 'Flack H D (1983), Acta Cryst. A39, 876-881'
_refine_ls_abs_structure_Flack 0.18(6)
_refine_ls_extinction_method none
_refine_ls_goodness_of_fit_ref 0.931
_refine_ls_hydrogen_treatment mixed
_refine_ls_matrix_type full
_refine_ls_number_parameters 425
_refine_ls_number_reflns 4877
_refine_ls_number_restraints 3
_refine_ls_restrained_S_all 0.931
_refine_ls_R_factor_all 0.0592
_refine_ls_R_factor_gt 0.0483
_refine_ls_shift/su_max 0.001
_refine_ls_shift/su_mean 0.000
_refine_ls_structure_factor_coef Fsqd
_refine_ls_weighting_details 'calc w=1/[\s^2^(Fo^2^)+(0.0851P)^2^+2.3704P] where P=(Fo^2^+2Fc^2^)/3'
_refine_ls_weighting_scheme calc
_refine_ls_wR_factor_gt 0.1306
_refine_ls_wR_factor_ref 0.1441
_reflns_number_gt 4073
_reflns_number_total 4877
_reflns_threshold_expression >2sigma(I)
_cod_data_source_file c5ra16259a2.cif
_cod_data_source_block cb1
_cod_depositor_comments
;
The following automatic conversions were performed:

'_symmetry_cell_setting' value 'Triclinic' changed to 'triclinic'
according to
/usr/data/users/saulius/crontab/automatic-downloads/rss-feeds/RSC/lib/dictionaries/cif_core.dic
dictionary named 'cif_core.dic' version 2.4.2 from 2011-04-26.

Automatic conversion script
Id: cif_fix_values 3271 2015-04-21 07:52:19Z andrius 
;
_cod_original_sg_symbol_H-M P1
_cod_database_code 7222375

loop_
_symmetry_equiv_pos_as_xyz
'x, y, z'

loop_
_atom_site_label
_atom_site_type_symbol
_atom_site_fract_x
_atom_site_fract_y
_atom_site_fract_z
_atom_site_U_iso_or_equiv
_atom_site_adp_type
_atom_site_occupancy
_atom_site_symmetry_multiplicity
_atom_site_calc_flag
_atom_site_refinement_flags
I1 I 1.06453(7) 0.30628(6) 0.33431(5) 0.0584(3) Uani 1 1 d .
I2 I -0.03993(7) 0.68456(6) 0.66587(5) 0.0597(3) Uani 1 1 d .
N104 N 0.5630(17) 0.6172(11) 0.8692(12) 0.038(3) Uani 1 1 d .
O2 O 0.6267(17) 0.1119(12) 0.9916(11) 0.041(3) Uani 1 1 d .
N100 N 0.3891(16) 0.9221(13) 0.1940(11) 0.032(3) Uani 1 1 d .
H212 H 0.4678 0.9752 0.1757 0.038 Uiso 1 1 calc R
O4 O 0.3920(13) 0.8824(10) 0.0138(9) 0.030(2) Uani 1 1 d .
O100 O 0.9468(15) 0.3886(10) 0.9553(10) 0.036(3) Uani 1 1 d .
C102 C 1.0122(18) 0.1738(13) 0.8532(14) 0.025(3) Uani 1 1 d .
C100 C 0.911(3) 0.2279(17) 0.4862(16) 0.043(4) Uani 1 1 d .
N4 N 0.6396(18) 0.0670(14) 0.8084(13) 0.048(4) Uani 1 1 d .
H210 H 0.5764 0.0020 0.8278 0.057 Uiso 1 1 calc R
C103 C 0.567(2) 0.5020(14) 0.8144(15) 0.037(3) Uani 1 1 d .
N6 N 1.248(3) -0.0727(19) 0.7924(16) 0.063(4) Uani 1 1 d .
N7 N -0.1817(17) 0.7975(14) 0.0330(14) 0.050(4) Uani 1 1 d .
H7A H -0.2055 0.7475 -0.0110 0.060 Uiso 1 1 calc R
H301 H -0.2581 0.8837 0.0508 0.060 Uiso 1 1 calc R
C101 C 0.089(2) 0.7331(17) 0.4091(13) 0.037(3) Uani 1 1 d .
O101 O 0.0813(16) 0.6095(12) 0.0419(12) 0.045(3) Uani 1 1 d .
N10 N 0.3207(16) 0.3990(14) 0.0758(11) 0.034(3) Uani 1 1 d .
H208 H 0.2980 0.3386 0.0398 0.040 Uiso 1 1 calc R
C1 C 1.049(2) 0.2426(14) 0.9201(14) 0.040(3) Uani 1 1 d .
C2 C 0.820(2) 0.2243(12) 0.8157(13) 0.035(3) Uani 1 1 d .
C3 C 0.8369(16) 0.2006(15) 0.6944(13) 0.033(3) Uani 1 1 d .
C4 C 0.925(2) 0.2602(15) 0.5939(13) 0.036(3) Uani 1 1 d .
H209 H 0.9962 0.3238 0.5943 0.043 Uiso 1 1 calc R
C5 C 0.7162(15) 0.1112(14) 0.6884(12) 0.035(3) Uani 1 1 d .
C6 C 0.691(3) 0.0806(19) 0.5941(18) 0.052(4) Uani 1 1 d .
H6 H 0.6104 0.0237 0.5953 0.062 Uiso 1 1 calc R
C7 C 0.794(2) 0.1396(16) 0.4898(11) 0.038(3) Uani 1 1 d .
C8 C 0.6708(17) 0.1297(11) 0.8843(13) 0.028(3) Uani 1 1 d .
C9 C 0.7934(19) 0.4485(13) 0.9075(13) 0.033(3) Uani 1 1 d .
N103 N 0.6925(17) 0.5942(11) 0.9261(12) 0.037(3) Uani 1 1 d .
H207 H 0.7098 0.6545 0.9649 0.045 Uiso 1 1 calc R
C11 C 0.420(3) 0.5031(16) 0.7605(19) 0.049(4) Uani 1 1 d .
H11A H 0.3357 0.6027 0.7557 0.073 Uiso 1 1 calc R
H11B H 0.3484 0.4365 0.8053 0.073 Uiso 1 1 calc R
H11C H 0.4770 0.4707 0.6847 0.073 Uiso 1 1 calc R
C12 C 0.7305(19) 0.3876(12) 0.8436(12) 0.027(3) Uani 1 1 d .
N105 N 1.1965(18) 0.2004(11) 0.9685(10) 0.036(3) Uani 1 1 d .
H10A H 1.2815 0.1162 0.9549 0.043 Uiso 1 1 calc R
H300 H 1.2063 0.2574 1.0131 0.043 Uiso 1 1 calc R
C14 C 1.137(2) 0.0439(17) 0.8153(16) 0.038(3) Uani 1 1 d .
C15 C 0.226(3) 0.851(2) 0.5105(19) 0.059(5) Uani 1 1 d .
H15 H 0.2384 0.8686 0.5805 0.071 Uiso 1 1 calc R
C16 C 0.323(2) 0.9087(19) 0.4093(15) 0.040(3) Uani 1 1 d .
H16 H 0.4017 0.9667 0.4088 0.048 Uiso 1 1 calc R
C17 C 0.300(2) 0.8776(13) 0.3054(11) 0.036(3) Uani 1 1 d .
C18 C 0.1957(17) 0.7891(11) 0.3070(10) 0.027(3) Uani 1 1 d .
C19 C 0.2094(14) 0.7652(13) 0.1840(10) 0.024(3) Uani 1 1 d .
C20 C 0.0327(19) 0.8191(15) 0.1469(13) 0.030(3) Uani 1 1 d .
C21 C -0.0242(16) 0.7406(13) 0.0742(12) 0.023(2) Uani 1 1 d .
C22 C 0.112(2) 0.7681(19) 0.5058(15) 0.037(3) Uani 1 1 d .
C23 C 0.3278(18) 0.8649(14) 0.1172(12) 0.030(3) Uani 1 1 d .
C24 C -0.112(2) 0.9588(16) 0.1808(15) 0.040(4) Uani 1 1 d .
N102 N -0.235(2) 1.0570(18) 0.2162(16) 0.064(5) Uani 1 1 d .
C26 C 0.2305(16) 0.5363(13) 0.0898(13) 0.026(3) Uani 1 1 d .
N101 N 0.4654(14) 0.3701(13) 0.1331(11) 0.035(3) Uani 1 1 d .
C28 C 0.4499(18) 0.4987(15) 0.1802(13) 0.030(3) Uani 1 1 d .
C29 C 0.3012(18) 0.6073(16) 0.1578(13) 0.030(3) Uani 1 1 d .
C30 C 0.581(3) 0.495(2) 0.253(2) 0.057(5) Uani 1 1 d .
H30A H 0.6889 0.4080 0.2396 0.086 Uiso 1 1 calc R
H30B H 0.5146 0.4912 0.3323 0.086 Uiso 1 1 calc R
H30C H 0.6238 0.5835 0.2328 0.086 Uiso 1 1 calc R
H211 H 0.779(12) 0.114(8) 0.424(7) 0.021(17) Uiso 1 1 d .
H150 H 0.022(9) 0.692(6) 0.404(5) 0.004(12) Uiso 1 1 d .

loop_
_atom_site_aniso_label
_atom_site_aniso_U_11
_atom_site_aniso_U_22
_atom_site_aniso_U_33
_atom_site_aniso_U_23
_atom_site_aniso_U_13
_atom_site_aniso_U_12
I1 0.0605(7) 0.0704(7) 0.0388(7) 0.0035(5) -0.0098(5) -0.0173(6)
I2 0.0604(7) 0.0731(8) 0.0397(7) 0.0026(5) -0.0085(5) -0.0179(6)
N104 0.042(6) 0.015(4) 0.049(8) -0.015(4) -0.016(6) 0.013(4)
O2 0.047(6) 0.033(5) 0.042(7) -0.017(4) -0.009(5) -0.009(4)
N100 0.034(5) 0.044(6) 0.034(7) -0.005(5) -0.022(5) -0.021(4)
O4 0.026(5) 0.028(4) 0.030(6) 0.002(4) -0.008(4) 0.000(4)
O100 0.042(5) 0.023(4) 0.049(7) -0.015(4) -0.031(5) 0.009(4)
C102 0.016(4) 0.023(4) 0.039(7) -0.002(4) -0.019(4) 0.000(3)
C100 0.055(9) 0.036(6) 0.034(8) -0.007(6) -0.005(6) -0.011(6)
N4 0.045(7) 0.040(6) 0.053(9) -0.028(6) 0.019(5) -0.021(5)
C103 0.038(7) 0.019(5) 0.047(9) -0.013(5) -0.006(6) 0.004(5)
N6 0.072(10) 0.057(8) 0.058(10) -0.012(6) -0.037(8) 0.005(7)
N7 0.021(5) 0.051(6) 0.088(10) -0.035(6) -0.022(6) -0.002(5)
C101 0.027(6) 0.045(7) 0.039(8) -0.021(6) 0.007(5) -0.014(5)
O101 0.037(6) 0.042(5) 0.065(8) -0.028(5) -0.020(5) -0.002(4)
N10 0.029(5) 0.047(6) 0.035(7) -0.009(5) -0.017(5) -0.012(5)
C1 0.043(7) 0.021(5) 0.042(8) -0.005(5) -0.012(6) 0.010(5)
C2 0.049(7) 0.017(5) 0.042(9) 0.003(5) -0.025(6) -0.005(5)
C3 0.016(5) 0.050(6) 0.047(9) -0.022(6) -0.009(5) -0.016(5)
C4 0.041(7) 0.033(5) 0.042(9) 0.009(5) -0.030(6) -0.012(5)
C5 0.017(5) 0.039(6) 0.051(8) -0.014(5) 0.005(4) -0.019(4)
C6 0.067(10) 0.043(7) 0.052(11) -0.017(7) -0.013(8) -0.020(7)
C7 0.051(8) 0.048(7) 0.012(5) -0.008(5) -0.013(5) -0.002(6)
C8 0.013(4) 0.014(4) 0.049(7) 0.006(4) -0.006(4) 0.003(3)
C9 0.033(6) 0.021(5) 0.030(7) -0.008(5) -0.008(5) 0.015(4)
N103 0.031(5) 0.014(4) 0.060(9) -0.022(5) -0.004(5) 0.006(4)
C11 0.051(8) 0.034(6) 0.075(11) -0.008(6) -0.045(8) -0.003(6)
C12 0.036(6) 0.013(4) 0.027(7) -0.005(4) -0.011(5) 0.006(4)
N105 0.055(7) 0.019(4) 0.038(6) -0.007(4) -0.036(5) 0.009(4)
C14 0.033(6) 0.040(6) 0.050(9) -0.010(5) -0.019(6) -0.011(5)
C15 0.042(9) 0.075(11) 0.078(14) -0.031(9) -0.028(9) -0.017(8)
C16 0.030(6) 0.062(8) 0.039(9) -0.020(7) -0.018(6) -0.015(6)
C17 0.056(7) 0.029(5) 0.022(6) -0.016(4) -0.027(5) 0.010(5)
C18 0.036(6) 0.016(4) 0.019(6) -0.006(4) -0.009(5) 0.011(4)
C19 0.007(4) 0.042(6) 0.025(6) -0.021(5) 0.000(4) -0.005(4)
C20 0.027(6) 0.034(5) 0.027(6) -0.019(5) -0.001(4) -0.002(4)
C21 0.019(5) 0.031(5) 0.029(6) -0.018(4) -0.009(4) -0.010(4)
C22 0.024(6) 0.057(8) 0.027(7) -0.002(6) -0.013(5) -0.001(6)
C23 0.021(5) 0.039(5) 0.032(6) -0.027(4) -0.008(4) 0.003(4)
C24 0.044(7) 0.035(6) 0.038(8) -0.024(5) -0.023(6) 0.013(5)
N102 0.050(8) 0.062(8) 0.076(11) -0.055(8) -0.029(7) 0.029(6)
C26 0.020(5) 0.028(5) 0.040(7) -0.014(5) -0.013(5) -0.011(4)
N101 0.020(5) 0.050(6) 0.043(7) 0.000(5) -0.011(4) -0.020(4)
C28 0.024(6) 0.037(6) 0.035(7) 0.002(5) -0.017(5) -0.012(5)
C29 0.019(5) 0.041(6) 0.034(8) -0.012(5) -0.007(5) -0.012(5)
C30 0.031(6) 0.062(9) 0.074(11) -0.030(8) -0.019(6) 0.012(6)

loop_
_atom_type_symbol
_atom_type_description
_atom_type_scat_dispersion_real
_atom_type_scat_dispersion_imag
_atom_type_scat_source
C C 0.0033 0.0016 'International Tables Vol C Tables 4.2.6.8 and 6.1.1.4'
H H 0.0000 0.0000 'International Tables Vol C Tables 4.2.6.8 and 6.1.1.4'
N N 0.0061 0.0033 'International Tables Vol C Tables 4.2.6.8 and 6.1.1.4'
O O 0.0106 0.0060 'International Tables Vol C Tables 4.2.6.8 and 6.1.1.4'
I I -0.4742 1.8119 'International Tables Vol C Tables 4.2.6.8 and 6.1.1.4'

loop_
_geom_angle_atom_site_label_1
_geom_angle_atom_site_label_2
_geom_angle_atom_site_label_3
_geom_angle
N103 N104 C103 117.5(11)
C17 N100 C23 108.0(11)
C17 N100 H212 126.0
C23 N100 H212 126.0
C9 O100 C1 110.6(10)
C1 C102 C14 120.2(12)
C1 C102 C2 123.6(12)
C14 C102 C2 116.1(12)
C7 C100 C4 117.2(16)
C7 C100 I1 122.0(12)
C4 C100 I1 120.7(11)
C8 N4 C5 117.1(11)
C8 N4 H210 121.5
C5 N4 H210 121.5
N104 C103 C11 124.1(13)
N104 C103 C12 100.6(12)
C11 C103 C12 134.6(13)
C21 N7 H7A 120.0
C21 N7 H301 120.0
H7A N7 H301 120.0
C22 C101 C18 114.5(13)
C22 C101 H150 128(5)
C18 C101 H150 118(5)
C21 O101 C26 118.7(10)
C26 N10 N101 103.7(10)
C26 N10 H208 128.2
N101 N10 H208 128.2
C102 C1 N105 128.5(12)
C102 C1 O100 127.0(13)
N105 C1 O100 104.4(11)
C3 C2 C12 113.8(11)
C3 C2 C102 115.2(12)
C12 C2 C102 105.1(10)
C3 C2 C8 100.5(10)
C12 C2 C8 108.2(11)
C102 C2 C8 114.2(10)
C4 C3 C5 116.5(13)
C4 C3 C2 131.3(11)
C5 C3 C2 111.7(12)
C3 C4 C100 121.6(13)
C3 C4 H209 119.2
C100 C4 H209 119.2
C6 C5 C3 125.7(14)
C6 C5 N4 131.0(12)
C3 C5 N4 103.3(12)
C5 C6 C7 115.9(14)
C5 C6 H6 122.1
C7 C6 H6 122.1
C100 C7 C6 122.9(14)
C100 C7 H211 122(5)
C6 C7 H211 115(5)
O2 C8 N4 131.1(12)
O2 C8 C2 121.4(12)
N4 C8 C2 106.7(12)
C12 C9 N103 114.1(12)
C12 C9 O100 129.3(10)
N103 C9 O100 116.6(12)
N104 N103 C9 101.5(11)
N104 N103 H207 129.3
C9 N103 H207 129.3
C103 C11 H11A 109.5
C103 C11 H11B 109.5
H11A C11 H11B 109.5
C103 C11 H11C 109.5
H11A C11 H11C 109.5
H11B C11 H11C 109.5
C9 C12 C103 106.2(10)
C9 C12 C2 122.2(11)
C103 C12 C2 131.6(12)
C1 N105 H10A 120.0
C1 N105 H300 120.0
H10A N105 H300 120.0
N6 C14 C102 173.8(19)
C22 C15 C16 118.2(17)
C22 C15 H15 120.9
C16 C15 H15 120.9
C15 C16 C17 118.3(13)
C15 C16 H16 120.9
C17 C16 H16 120.9
C18 C17 N100 112.4(10)
C18 C17 C16 120.3(14)
N100 C17 C16 127.1(13)
C17 C18 C101 122.8(12)
C17 C18 C19 109.0(11)
C101 C18 C19 128.2(11)
C20 C19 C29 108.8(9)
C20 C19 C23 105.3(11)
C29 C19 C23 111.7(10)
C20 C19 C18 116.3(9)
C29 C19 C18 112.8(11)
C23 C19 C18 101.6(9)
C19 C20 C24 122.9(11)
C19 C20 C21 125.0(11)
C24 C20 C21 112.0(12)
O101 C21 N7 114.9(10)
O101 C21 C20 120.8(11)
N7 C21 C20 124.3(11)
C101 C22 C15 125.7(18)
C101 C22 I2 117.5(12)
C15 C22 I2 116.8(14)
O4 C23 N100 121.0(13)
O4 C23 C19 129.6(11)
N100 C23 C19 108.6(11)
N102 C24 C20 172(2)
N10 C26 O101 121.7(10)
N10 C26 C29 114.9(11)
O101 C26 C29 123.3(11)
C28 N101 N10 109.3(11)
C29 C28 N101 109.7(11)
C29 C28 C30 130.1(15)
N101 C28 C30 120.0(13)
C28 C29 C26 102.4(12)
C28 C29 C19 136.1(12)
C26 C29 C19 121.6(11)
C28 C30 H30A 109.5
C28 C30 H30B 109.5
H30A C30 H30B 109.5
C28 C30 H30C 109.5
H30A C30 H30C 109.5
H30B C30 H30C 109.5

loop_
_geom_bond_atom_site_label_1
_geom_bond_atom_site_label_2
_geom_bond_distance
I1 C100 2.052(19)
I2 C22 2.138(19)
N104 N103 1.306(17)
N104 C103 1.357(18)
O2 C8 1.252(18)
N100 C17 1.40(2)
N100 C23 1.401(14)
N100 H212 0.8600
O4 C23 1.221(17)
O100 C9 1.374(16)
O100 C1 1.424(14)
C102 C1 1.261(19)
C102 C14 1.354(19)
C102 C2 1.566(17)
C100 C7 1.39(2)
C100 C4 1.44(2)
N4 C8 1.289(19)
N4 C5 1.46(2)
N4 H210 0.8600
C103 C11 1.45(2)
C103 C12 1.456(19)
N6 C14 1.18(2)
N7 C21 1.353(17)
N7 H7A 0.8600
N7 H301 0.8600
C101 C22 1.35(2)
C101 C18 1.41(2)
C101 H150 0.75(6)
O101 C21 1.303(15)
O101 C26 1.364(16)
N10 C26 1.277(16)
N10 N101 1.401(14)
N10 H208 0.8600
C1 N105 1.336(19)
C2 C3 1.50(2)
C2 C12 1.531(15)
C2 C8 1.628(18)
C3 C4 1.35(2)
C3 C5 1.455(14)
C4 H209 0.9300
C5 C6 1.31(2)
C6 C7 1.42(3)
C6 H6 0.9300
C7 H211 0.92(9)
C9 C12 1.306(18)
C9 N103 1.370(14)
N103 H207 0.8600
C11 H11A 0.9600
C11 H11B 0.9600
C11 H11C 0.9600
N105 H10A 0.8600
N105 H300 0.8600
C15 C22 1.36(2)
C15 C16 1.37(3)
C15 H15 0.9300
C16 C17 1.417(18)
C16 H16 0.9300
C17 C18 1.318(18)
C18 C19 1.524(17)
C19 C20 1.455(17)
C19 C29 1.482(17)
C19 C23 1.494(19)
C20 C24 1.465(17)
C20 C21 1.471(16)
C24 N102 1.13(2)
C26 C29 1.447(16)
N101 C28 1.388(19)
C28 C29 1.328(19)
C28 C30 1.50(2)
C30 H30A 0.9600
C30 H30B 0.9600
C30 H30C 0.9600
